data_2215847
loop_
_publ_author_name
'Gang Lei'

_publ_section_title
;
 2-Methylquinolin-8-yl 2-nitrobenzoate
;
_journal_coeditor_code CI2478
_journal_issue 11
_journal_name_full 'Acta Crystallographica Section E'
_journal_page_first o4304
_journal_page_last o4304
_journal_paper_doi 10.1107/S1600536807049069
_journal_volume 63
_journal_year 2007
_chemical_formula_iupac 'C17 H12 N2 O4'
_chemical_formula_moiety 'C17 H12 N2 O4'
_chemical_formula_sum 'C17 H12 N2 O4'
_chemical_formula_weight 308.29
_chemical_name_systematic
;
2-Methylquinolin-8-yl 2-nitrobenzoate
;
_space_group_IT_number 2
_symmetry_cell_setting triclinic
_symmetry_space_group_name_Hall '-P 1'
_symmetry_space_group_name_H-M 'P -1'
_atom_sites_solution_hydrogens geom
_atom_sites_solution_primary direct
_atom_sites_solution_secondary difmap
_audit_creation_method SHELXL-97
_cell_angle_alpha 95.9790(10)
_cell_angle_beta 105.389(2)
_cell_angle_gamma 100.7490(10)
_cell_formula_units_Z 2
_cell_length_a 7.6661(4)
_cell_length_b 8.1331(3)
_cell_length_c 12.3871(5)
_cell_measurement_reflns_used 6275
_cell_measurement_temperature 153(2)
_cell_measurement_theta_max 27.48
_cell_measurement_theta_min 3.34
_cell_volume 721.88(6)
_computing_cell_refinement 'RAPID-AUTO (Rigaku, 2004)'
_computing_data_collection 'RAPID-AUTO (Rigaku, 2004)'
_computing_data_reduction 'RAPID-AUTO (Rigaku, 2004)'
_computing_molecular_graphics 'XP in SHELXTL (Bruker, 1997)'
_computing_publication_material 'SHELXL97 (Sheldrick, 1997)'
_computing_structure_refinement 'SHELXL97 (Sheldrick, 1997)'
_computing_structure_solution 'SHELXS97 (Sheldrick, 1997)'
_diffrn_ambient_temperature 153(2)
_diffrn_measured_fraction_theta_full 0.989
_diffrn_measured_fraction_theta_max 0.989
_diffrn_measurement_device_type 'Rigaku R-AXIS RAPID'
_diffrn_measurement_method \w
_diffrn_radiation_monochromator graphite
_diffrn_radiation_source 'Rotating Anode'
_diffrn_radiation_type MoK\a
_diffrn_radiation_wavelength 0.71073
_diffrn_reflns_av_R_equivalents 0.0187
_diffrn_reflns_av_sigmaI/netI 0.0239
_diffrn_reflns_limit_h_max 9
_diffrn_reflns_limit_h_min -9
_diffrn_reflns_limit_k_max 10
_diffrn_reflns_limit_k_min -9
_diffrn_reflns_limit_l_max 13
_diffrn_reflns_limit_l_min -16
_diffrn_reflns_number 7096
_diffrn_reflns_theta_full 27.48
_diffrn_reflns_theta_max 27.48
_diffrn_reflns_theta_min 3.33
_diffrn_standards_decay_% 0
_diffrn_standards_interval_count 0
_diffrn_standards_interval_time 0
_diffrn_standards_number 0
_exptl_absorpt_coefficient_mu 0.103
_exptl_absorpt_correction_type none
_exptl_crystal_colour colourless
_exptl_crystal_density_diffrn 1.418
_exptl_crystal_density_method 'not measured'
_exptl_crystal_description Block
_exptl_crystal_F_000 320
_exptl_crystal_size_max 0.58
_exptl_crystal_size_mid 0.54
_exptl_crystal_size_min 0.35
_refine_diff_density_max 0.304
_refine_diff_density_min -0.209
_refine_ls_extinction_coef 0.081(8)
_refine_ls_extinction_expression Fc^*^=kFc[1+0.001xFc^2^\l^3^/sin(2\q)]^-1/4^
_refine_ls_extinction_method 'SHELXL97 (Sheldrick, 1997)'
_refine_ls_goodness_of_fit_ref 0.999
_refine_ls_hydrogen_treatment constr
_refine_ls_matrix_type full
_refine_ls_number_parameters 210
_refine_ls_number_reflns 3266
_refine_ls_number_restraints 0
_refine_ls_restrained_S_all 0.999
_refine_ls_R_factor_all 0.0386
_refine_ls_R_factor_gt 0.0347
_refine_ls_shift/su_max 0.001
_refine_ls_shift/su_mean 0.000
_refine_ls_structure_factor_coef Fsqd
_refine_ls_weighting_details 'calc w=1/[\s^2^(Fo^2^)+(0.0656P)^2^+0.1316P] where P=(Fo^2^+2Fc^2^)/3'
_refine_ls_weighting_scheme calc
_refine_ls_wR_factor_gt 0.0996
_refine_ls_wR_factor_ref 0.1034
_reflns_number_gt 2892
_reflns_number_total 3266
_reflns_threshold_expression I>2\s(I)
_cod_data_source_file ci2478.cif
_cod_data_source_block I
_cod_depositor_comments
;
The following automatic conversions were performed:
'_symmetry_cell_setting' value 'Triclinic' changed to 'triclinic'
according to '/home/saulius/struct/CIF-dictionaries/cif_core.dic'
dictionary named 'cif_core.dic' version 2.4.1 from 2010-06-29.

Automatic conversion script
Id: cif_fix_enum 1527 2010-12-29 10:47:43Z saulius 

The following automatic conversions were performed:

'_symmetry_cell_setting' value 'Triclinic' changed to 'triclinic'
according to /home/saulius/struct/CIF-dictionaries/cif_core.dic
dictionary named 'cif_core.dic' version 2.4.1 from 2010-06-29.

Automatic conversion script
Id: cif_fix_values 1715 2011-07-08 13:25:40Z adriana 
;
_cod_database_code 2215847
_cod_database_fobs_code 2215847

loop_
_symmetry_equiv_pos_as_xyz
'x, y, z'
'-x, -y, -z'

loop_
_atom_site_type_symbol
_atom_site_label
_atom_site_fract_x
_atom_site_fract_y
_atom_site_fract_z
_atom_site_U_iso_or_equiv
_atom_site_adp_type
_atom_site_calc_flag
_atom_site_refinement_flags
_atom_site_occupancy
O O1 0.73507(9) 0.38524(8) 0.30774(6) 0.02379(18) Uani d . 1
O O2 0.60868(9) 0.12003(9) 0.32654(6) 0.02626(18) Uani d . 1
O O3 0.77544(12) 0.34184(12) 0.55498(7) 0.0408(2) Uani d . 1
O O4 0.96676(13) 0.26474(12) 0.69219(6) 0.0402(2) Uani d . 1
N N1 0.66377(12) 0.25217(10) 0.08459(7) 0.0239(2) Uani d . 1
N N2 0.91199(12) 0.28391(11) 0.59306(7) 0.0267(2) Uani d . 1
C C2 0.62798(15) 0.18862(12) -0.02351(9) 0.0274(2) Uani d . 1
C C3 0.46019(17) 0.19190(14) -0.10690(9) 0.0332(3) Uani d . 1
H H3 0.4387 0.1427 -0.1836 0.040 Uiso calc R 1
C C4 0.33156(16) 0.26503(14) -0.07696(9) 0.0321(3) Uani d . 1
H H4 0.2204 0.2687 -0.1325 0.038 Uiso calc R 1
C C5 0.23707(15) 0.41284(14) 0.07774(10) 0.0313(2) Uani d . 1
H H5 0.1245 0.4210 0.0255 0.038 Uiso calc R 1
C C6 0.27352(15) 0.47534(14) 0.19005(10) 0.0319(2) Uani d . 1
H H6 0.1864 0.5261 0.2154 0.038 Uiso calc R 1
C C7 0.44085(15) 0.46453(13) 0.26868(9) 0.0273(2) Uani d . 1
H H7 0.4665 0.5073 0.3469 0.033 Uiso calc R 1
C C8 0.56502(13) 0.39205(12) 0.23104(8) 0.0226(2) Uani d . 1
C C9 0.53342(13) 0.32493(11) 0.11554(8) 0.0221(2) Uani d . 1
C C10 0.36400(14) 0.33626(12) 0.03803(9) 0.0261(2) Uani d . 1
C C11 0.77083(18) 0.11101(14) -0.05889(10) 0.0357(3) Uani d . 1
H H11A 0.8732 0.1112 0.0083 0.043 Uiso calc R 1
H H11B 0.8185 0.1769 -0.1109 0.043 Uiso calc R 1
H H11C 0.7143 -0.0059 -0.0972 0.043 Uiso calc R 1
C C12 0.74052(13) 0.23497(12) 0.34368(7) 0.0198(2) Uani d . 1
C C13 0.93617(13) 0.22311(12) 0.39880(8) 0.0209(2) Uani d . 1
C C14 1.03825(14) 0.18029(14) 0.32710(9) 0.0286(2) Uani d . 1
H H14 0.9882 0.1720 0.2474 0.034 Uiso calc R 1
C C15 1.21351(15) 0.14958(15) 0.37172(11) 0.0338(3) Uani d . 1
H H15 1.2825 0.1204 0.3222 0.041 Uiso calc R 1
C C16 1.28816(14) 0.16115(14) 0.48743(11) 0.0340(3) Uani d . 1
H H16 1.4079 0.1396 0.5170 0.041 Uiso calc R 1
C C17 1.18880(14) 0.20419(13) 0.56056(9) 0.0290(2) Uani d . 1
H H17 1.2391 0.2122 0.6403 0.035 Uiso calc R 1
C C18 1.01464(13) 0.23525(12) 0.51498(8) 0.0224(2) Uani d . 1

loop_
_atom_site_aniso_label
_atom_site_aniso_U_11
_atom_site_aniso_U_22
_atom_site_aniso_U_33
_atom_site_aniso_U_12
_atom_site_aniso_U_13
_atom_site_aniso_U_23
O1 0.0232(4) 0.0227(4) 0.0204(3) 0.0044(3) -0.0019(3) 0.0041(2)
O2 0.0197(3) 0.0278(4) 0.0308(4) 0.0054(3) 0.0051(3) 0.0086(3)
O3 0.0394(5) 0.0640(6) 0.0249(4) 0.0296(4) 0.0077(3) 0.0043(4)
O4 0.0487(5) 0.0538(5) 0.0171(4) 0.0174(4) 0.0036(3) 0.0056(3)
N1 0.0266(4) 0.0210(4) 0.0224(4) 0.0047(3) 0.0040(3) 0.0048(3)
N2 0.0285(4) 0.0304(5) 0.0180(4) 0.0073(3) 0.0019(3) 0.0014(3)
C2 0.0351(6) 0.0203(5) 0.0246(5) 0.0027(4) 0.0068(4) 0.0044(4)
C3 0.0446(6) 0.0275(5) 0.0196(5) 0.0020(4) 0.0007(4) 0.0022(4)
C4 0.0330(6) 0.0306(5) 0.0228(5) 0.0026(4) -0.0061(4) 0.0067(4)
C5 0.0231(5) 0.0299(5) 0.0377(6) 0.0082(4) -0.0005(4) 0.0115(4)
C6 0.0282(5) 0.0299(5) 0.0410(6) 0.0122(4) 0.0099(5) 0.0108(4)
C7 0.0308(5) 0.0247(5) 0.0266(5) 0.0074(4) 0.0070(4) 0.0056(4)
C8 0.0220(5) 0.0202(4) 0.0219(5) 0.0041(3) -0.0001(4) 0.0059(3)
C9 0.0228(5) 0.0188(4) 0.0218(5) 0.0035(3) 0.0012(4) 0.0057(3)
C10 0.0257(5) 0.0223(5) 0.0249(5) 0.0033(4) -0.0016(4) 0.0076(4)
C11 0.0462(7) 0.0295(6) 0.0336(6) 0.0074(5) 0.0171(5) 0.0029(4)
C12 0.0217(4) 0.0241(5) 0.0143(4) 0.0074(3) 0.0050(3) 0.0025(3)
C13 0.0188(4) 0.0215(4) 0.0215(5) 0.0040(3) 0.0040(3) 0.0049(3)
C14 0.0258(5) 0.0352(6) 0.0278(5) 0.0077(4) 0.0111(4) 0.0079(4)
C15 0.0251(5) 0.0378(6) 0.0451(7) 0.0098(4) 0.0179(5) 0.0104(5)
C16 0.0174(5) 0.0335(6) 0.0502(7) 0.0077(4) 0.0051(4) 0.0110(5)
C17 0.0225(5) 0.0284(5) 0.0299(5) 0.0040(4) -0.0021(4) 0.0061(4)
C18 0.0208(5) 0.0218(5) 0.0212(5) 0.0033(3) 0.0020(4) 0.0026(3)

loop_
_atom_type_symbol
_atom_type_description
_atom_type_scat_dispersion_real
_atom_type_scat_dispersion_imag
_atom_type_scat_source
C C 0.0033 0.0016 'International Tables Vol C Tables 4.2.6.8 and 6.1.1.4'
H H 0.0000 0.0000 'International Tables Vol C Tables 4.2.6.8 and 6.1.1.4'
N N 0.0061 0.0033 'International Tables Vol C Tables 4.2.6.8 and 6.1.1.4'
O O 0.0106 0.0060 'International Tables Vol C Tables 4.2.6.8 and 6.1.1.4'

loop_
_geom_angle_atom_site_label_1
_geom_angle_atom_site_label_2
_geom_angle_atom_site_label_3
_geom_angle
C12 O1 C8 114.97(7)
C2 N1 C9 117.53(9)
O4 N2 O3 123.68(9)
O4 N2 C18 118.44(8)
O3 N2 C18 117.88(8)
N1 C2 C3 122.62(10)
N1 C2 C11 118.09(10)
C3 C2 C11 119.29(10)
C4 C3 C2 120.10(10)
C4 C3 H3 120.0
C2 C3 H3 120.0
C3 C4 C10 119.46(10)
C3 C4 H4 120.3
C10 C4 H4 120.3
C6 C5 C10 121.08(9)
C6 C5 H5 119.5
C10 C5 H5 119.5
C5 C6 C7 120.06(10)
C5 C6 H6 120.0
C7 C6 H6 120.0
C8 C7 C6 119.32(10)
C8 C7 H7 120.3
C6 C7 H7 120.3
C7 C8 O1 120.01(9)
C7 C8 C9 122.77(9)
O1 C8 C9 117.21(8)
N1 C9 C8 119.31(8)
N1 C9 C10 123.67(9)
C8 C9 C10 117.01(9)
C5 C10 C4 123.62(10)
C5 C10 C9 119.76(9)
C4 C10 C9 116.60(10)
C2 C11 H11A 109.5
C2 C11 H11B 109.5
H11A C11 H11B 109.5
C2 C11 H11C 109.5
H11A C11 H11C 109.5
H11B C11 H11C 109.5
O2 C12 O1 124.81(8)
O2 C12 C13 123.67(8)
O1 C12 C13 111.29(8)
C14 C13 C18 118.23(9)
C14 C13 C12 116.83(8)
C18 C13 C12 124.62(8)
C13 C14 C15 120.16(10)
C13 C14 H14 119.9
C15 C14 H14 119.9
C16 C15 C14 120.61(10)
C16 C15 H15 119.7
C14 C15 H15 119.7
C15 C16 C17 120.17(9)
C15 C16 H16 119.9
C17 C16 H16 119.9
C18 C17 C16 118.62(10)
C18 C17 H17 120.7
C16 C17 H17 120.7
C17 C18 C13 122.21(9)
C17 C18 N2 118.26(9)
C13 C18 N2 119.52(8)

loop_
_geom_bond_atom_site_label_1
_geom_bond_atom_site_label_2
_geom_bond_distance
O1 C12 1.3476(11)
O1 C8 1.4091(11)
O2 C12 1.1970(12)
O3 N2 1.2282(11)
O4 N2 1.2244(11)
N1 C2 1.3203(13)
N1 C9 1.3683(13)
N2 C18 1.4669(13)
C2 C3 1.4268(15)
C2 C11 1.4982(16)
C3 C4 1.3530(17)
C3 H3 0.95
C4 C10 1.4187(15)
C4 H4 0.95
C5 C6 1.3658(17)
C5 C10 1.4117(16)
C5 H5 0.95
C6 C7 1.4138(14)
C6 H6 0.95
C7 C8 1.3633(14)
C7 H7 0.95
C8 C9 1.4169(13)
C9 C10 1.4208(13)
C11 H11A 0.98
C11 H11B 0.98
C11 H11C 0.98
C12 C13 1.4998(12)
C13 C14 1.3887(14)
C13 C18 1.3898(13)
C14 C15 1.3903(15)
C14 H14 0.95
C15 C16 1.3811(17)
C15 H15 0.95
C16 C17 1.3868(16)
C16 H16 0.95
C17 C18 1.3859(13)
C17 H17 0.95

loop_
_geom_hbond_atom_site_label_D
_geom_hbond_atom_site_label_H
_geom_hbond_atom_site_label_A
_geom_hbond_site_symmetry_A
_geom_hbond_distance_DH
_geom_hbond_distance_HA
_geom_hbond_distance_DA
_geom_hbond_angle_DHA
C3 H3 O2 2_655 0.95 2.53 3.3790(13) 148
C4 H4 O4 1_454 0.95 2.49 3.4277(13) 168
C6 H6 O4 2_666 0.95 2.58 3.4965(14) 163
C15 H15 O2 1_655 0.95 2.49 3.2698(12) 140

loop_
_geom_torsion_atom_site_label_1
_geom_torsion_atom_site_label_2
_geom_torsion_atom_site_label_3
_geom_torsion_atom_site_label_4
_geom_torsion
C9 N1 C2 C3 -0.68(15)
C9 N1 C2 C11 179.05(9)
N1 C2 C3 C4 1.30(16)
C11 C2 C3 C4 -178.44(10)
C2 C3 C4 C10 -0.80(16)
C10 C5 C6 C7 0.22(16)
C5 C6 C7 C8 0.32(15)
C6 C7 C8 O1 177.95(8)
C6 C7 C8 C9 -0.53(15)
C12 O1 C8 C7 99.86(10)
C12 O1 C8 C9 -81.58(10)
C2 N1 C9 C8 178.93(8)
C2 N1 C9 C10 -0.37(14)
C7 C8 C9 N1 -179.16(9)
O1 C8 C9 N1 2.33(13)
C7 C8 C9 C10 0.19(14)
O1 C8 C9 C10 -178.32(8)
C6 C5 C10 C4 178.22(10)
C6 C5 C10 C9 -0.55(16)
C3 C4 C10 C5 -178.99(10)
C3 C4 C10 C9 -0.18(15)
N1 C9 C10 C5 179.66(9)
C8 C9 C10 C5 0.35(14)
N1 C9 C10 C4 0.80(14)
C8 C9 C10 C4 -178.51(9)
C8 O1 C12 O2 -9.72(13)
C8 O1 C12 C13 164.90(8)
O2 C12 C13 C14 93.64(11)
O1 C12 C13 C14 -81.05(10)
O2 C12 C13 C18 -79.68(13)
O1 C12 C13 C18 105.63(10)
C18 C13 C14 C15 0.46(15)
C12 C13 C14 C15 -173.31(9)
C13 C14 C15 C16 0.01(16)
C14 C15 C16 C17 -0.19(17)
C15 C16 C17 C18 -0.11(16)
C16 C17 C18 C13 0.61(15)
C16 C17 C18 N2 -178.83(9)
C14 C13 C18 C17 -0.78(14)
C12 C13 C18 C17 172.46(9)
C14 C13 C18 N2 178.66(9)
C12 C13 C18 N2 -8.10(14)
O4 N2 C18 C17 -13.43(14)
O3 N2 C18 C17 166.56(9)
O4 N2 C18 C13 167.11(9)
O3 N2 C18 C13 -12.90(14)

loop_
_cod_related_entry_id
_cod_related_entry_database
_cod_related_entry_code
1 ChemSpider 21121363
